data_7057176
loop_
_publ_author_name
'Li, Tao'
'Zhu, Wei'
'Shen, Rui'
'Wang, Hui-Ying'
'Chen, Wei'
'Hao, Si-Jia'
'Li, Yunxing'
'Gu, Zhi-Guo'
'Li, Zaijun'

_publ_section_title
;
 Three-dimensional conductive porous organic polymers based on tetrahedral
 polythiophene for high-performance supercapacitors
;
_journal_issue 8
_journal_name_full 'New Journal of Chemistry'
_journal_page_first 6247
_journal_paper_doi 10.1039/C8NJ00667A
_journal_volume 42
_journal_year 2018
_chemical_formula_moiety 'C45 H32 N4 S4'
_chemical_formula_sum 'C45 H32 N4 S4'
_chemical_formula_weight 756.98
_space_group_crystal_system monoclinic
_space_group_IT_number 15
_space_group_name_Hall '-C 2yc'
_space_group_name_H-M_alt 'C 1 2/c 1'
_symmetry_space_group_name_Hall '-C 2yc'
_symmetry_space_group_name_H-M 'C 1 2/c 1'
_atom_sites_solution_hydrogens geom
_audit_creation_method SHELXL-2014/7
_audit_update_record
;
2018-01-21 deposited with the CCDC.
2018-03-16 downloaded from the CCDC.
;
_cell_angle_alpha 90
_cell_angle_beta 90.113(11)
_cell_angle_gamma 90
_cell_formula_units_Z 4
_cell_length_a 22.728(6)
_cell_length_b 7.4934(18)
_cell_length_c 21.408(6)
_cell_measurement_reflns_used 2307
_cell_measurement_temperature 173(2)
_cell_measurement_theta_max 24.99
_cell_measurement_theta_min 3.02
_cell_volume 3646.0(17)
_computing_structure_refinement 'SHELXL-2014/7 (Sheldrick, 2014)'
_diffrn_ambient_temperature 173(2)
_diffrn_measured_fraction_theta_full 0.992
_diffrn_measured_fraction_theta_max 0.992
_diffrn_measurement_device_type 'PHOTON100 CMOS detector'
_diffrn_radiation_type MoK\a
_diffrn_radiation_wavelength 0.71073
_diffrn_reflns_av_R_equivalents 0.1055
_diffrn_reflns_av_unetI/netI 0.0871
_diffrn_reflns_Laue_measured_fraction_full 0.992
_diffrn_reflns_Laue_measured_fraction_max 0.992
_diffrn_reflns_limit_h_max 26
_diffrn_reflns_limit_h_min -26
_diffrn_reflns_limit_k_max 8
_diffrn_reflns_limit_k_min -8
_diffrn_reflns_limit_l_max 24
_diffrn_reflns_limit_l_min -24
_diffrn_reflns_number 11991
_diffrn_reflns_point_group_measured_fraction_full 0.992
_diffrn_reflns_point_group_measured_fraction_max 0.992
_diffrn_reflns_theta_full 24.490
_diffrn_reflns_theta_max 24.490
_diffrn_reflns_theta_min 2.617
_exptl_absorpt_coefficient_mu 0.301
_exptl_absorpt_correction_T_max 0.7451
_exptl_absorpt_correction_T_min 0.6308
_exptl_absorpt_correction_type multi-scan
_exptl_absorpt_process_details 'SADABS (Bruker, 2014)'
_exptl_crystal_colour yellow
_exptl_crystal_density_diffrn 1.379
_exptl_crystal_description block
_exptl_crystal_F_000 1576
_exptl_crystal_size_max 0.170
_exptl_crystal_size_mid 0.110
_exptl_crystal_size_min 0.070
_refine_diff_density_max 0.339
_refine_diff_density_min -0.403
_refine_diff_density_rms 0.080
_refine_ls_extinction_method none
_refine_ls_goodness_of_fit_ref 1.168
_refine_ls_hydrogen_treatment constr
_refine_ls_matrix_type full
_refine_ls_number_parameters 240
_refine_ls_number_reflns 3009
_refine_ls_number_restraints 0
_refine_ls_restrained_S_all 1.168
_refine_ls_R_factor_all 0.1432
_refine_ls_R_factor_gt 0.0811
_refine_ls_shift/su_max 0.001
_refine_ls_shift/su_mean 0.000
_refine_ls_structure_factor_coef Fsqd
_refine_ls_weighting_details 'w=1/[\s^2^(Fo^2^)+(0.0986P)^2^+4.9670P] where P=(Fo^2^+2Fc^2^)/3'
_refine_ls_weighting_scheme calc
_refine_ls_wR_factor_gt 0.1947
_refine_ls_wR_factor_ref 0.2266
_reflns_Friedel_coverage 0.000
_reflns_number_gt 1799
_reflns_number_total 3009
_reflns_threshold_expression 'I > 2\s(I)'
_cod_data_source_file c8nj00667a2.cif
_cod_data_source_block 1_sq
_cod_depositor_comments 'Adding full bibliography for 7057176.cif.'
_cod_database_code 7057176
_shelx_shelxl_version_number 2014/7
_shelx_space_group_comment
;
The symmetry employed for this shelxl refinement is uniquely defined
by the following loop, which should always be used as a source of
symmetry information in preference to the above space-group names.
They are only intended as comments.
;
_shelx_estimated_absorpt_t_min 0.951
_shelx_estimated_absorpt_t_max 0.979

loop_
_space_group_symop_operation_xyz
'x, y, z'
'-x, y, -z+1/2'
'x+1/2, y+1/2, z'
'-x+1/2, y+1/2, -z+1/2'
'-x, -y, -z'
'x, -y, z-1/2'
'-x+1/2, -y+1/2, -z'
'x+1/2, -y+1/2, z-1/2'

loop_
_atom_site_label
_atom_site_type_symbol
_atom_site_fract_x
_atom_site_fract_y
_atom_site_fract_z
_atom_site_U_iso_or_equiv
_atom_site_adp_type
_atom_site_occupancy
_atom_site_site_symmetry_order
_atom_site_calc_flag
_atom_site_refinement_flags_posn
_atom_site_refinement_flags_adp
_atom_site_refinement_flags_occupancy
C1 C 0.5000 1.0678(10) 0.7500 0.0269(17) Uani 1 2 d S T P
C2 C 0.4794(2) 0.9442(7) 0.8014(2) 0.0258(12) Uani 1 1 d . . .
C3 C 0.5175(3) 0.8182(7) 0.8244(3) 0.0314(13) Uani 1 1 d . . .
H3 H 0.5564 0.8141 0.8085 0.038 Uiso 1 1 calc R U .
C4 C 0.5017(3) 0.7001(7) 0.8688(3) 0.0326(13) Uani 1 1 d . . .
H4 H 0.5296 0.6169 0.8844 0.039 Uiso 1 1 calc R U .
C5 C 0.4457(3) 0.6998(7) 0.8915(2) 0.0292(13) Uani 1 1 d . . .
C6 C 0.4074(3) 0.8247(7) 0.8700(3) 0.0335(14) Uani 1 1 d . . .
H6 H 0.3685 0.8284 0.8862 0.040 Uiso 1 1 calc R U .
C7 C 0.4239(3) 0.9454(7) 0.8253(3) 0.0320(14) Uani 1 1 d . . .
H7 H 0.3963 1.0311 0.8107 0.038 Uiso 1 1 calc R U .
C8 C 0.4468(3) 0.4246(8) 0.9379(3) 0.0360(14) Uani 1 1 d . . .
H8 H 0.4801 0.3997 0.9125 0.043 Uiso 1 1 calc R U .
C9 C 0.4249(3) 0.2866(8) 0.9767(3) 0.0356(14) Uani 1 1 d . . .
C10 C 0.4410(3) 0.1181(8) 0.9763(3) 0.0414(16) Uani 1 1 d . . .
H10 H 0.4725 0.0736 0.9518 0.050 Uiso 1 1 calc R U .
C11 C 0.4072(3) 0.0114(9) 1.0157(3) 0.0470(17) Uani 1 1 d . . .
H11 H 0.4127 -0.1134 1.0206 0.056 Uiso 1 1 calc R U .
C12 C 0.3675(3) 0.1021(9) 1.0447(3) 0.0488(17) Uani 1 1 d . . .
H12 H 0.3410 0.0510 1.0738 0.059 Uiso 1 1 calc R U .
C13 C 0.5487(2) 1.1914(7) 0.7721(2) 0.0282(13) Uani 1 1 d . . .
C14 C 0.5695(3) 1.3165(7) 0.7309(3) 0.0373(15) Uani 1 1 d . . .
H14 H 0.5533 1.3213 0.6900 0.045 Uiso 1 1 calc R U .
C15 C 0.6126(3) 1.4341(8) 0.7469(3) 0.0394(16) Uani 1 1 d . . .
H15 H 0.6270 1.5165 0.7168 0.047 Uiso 1 1 calc R U .
C16 C 0.6352(2) 1.4335(7) 0.8059(3) 0.0302(13) Uani 1 1 d . . .
C17 C 0.6146(3) 1.3099(7) 0.8470(3) 0.0314(13) Uani 1 1 d . . .
H17 H 0.6306 1.3056 0.8879 0.038 Uiso 1 1 calc R U .
C18 C 0.5715(2) 1.1922(7) 0.8307(2) 0.0282(13) Uani 1 1 d . . .
H18 H 0.5572 1.1098 0.8607 0.034 Uiso 1 1 calc R U .
C19 C 0.6808(3) 1.7038(8) 0.8023(3) 0.0389(15) Uani 1 1 d . . .
H19 H 0.6549 1.7319 0.7689 0.047 Uiso 1 1 calc R U .
C20 C 0.7207(3) 1.8341(8) 0.8234(3) 0.0371(15) Uani 1 1 d . . .
C21 C 0.7212(3) 2.0084(8) 0.8088(3) 0.0445(16) Uani 1 1 d . . .
H21 H 0.6970 2.0589 0.7772 0.053 Uiso 1 1 calc R U .
C22 C 0.7600(3) 2.1067(9) 0.8441(3) 0.0479(18) Uani 1 1 d . . .
H22 H 0.7649 2.2322 0.8404 0.057 Uiso 1 1 calc R U .
C23 C 0.7896(3) 2.0070(9) 0.8836(4) 0.0535(19) Uani 1 1 d . . .
H23 H 0.8184 2.0528 0.9115 0.064 Uiso 1 1 calc R U .
N1 N 0.4247(2) 0.5780(6) 0.9352(2) 0.0323(12) Uani 1 1 d . . .
N2 N 0.6784(2) 1.5507(6) 0.8266(2) 0.0349(12) Uani 1 1 d . . .
S1 S 0.36743(8) 0.3199(2) 1.02567(8) 0.0485(5) Uani 1 1 d . . .
S2 S 0.77129(8) 1.7906(2) 0.87980(9) 0.0531(6) Uani 1 1 d . . .

loop_
_atom_site_aniso_label
_atom_site_aniso_U_11
_atom_site_aniso_U_22
_atom_site_aniso_U_33
_atom_site_aniso_U_23
_atom_site_aniso_U_13
_atom_site_aniso_U_12
C1 0.025(4) 0.031(4) 0.025(4) 0.000 0.002(3) 0.000
C2 0.030(3) 0.025(3) 0.022(3) -0.002(2) 0.001(2) -0.003(2)
C3 0.028(3) 0.034(3) 0.032(3) 0.003(3) 0.005(2) -0.003(3)
C4 0.031(3) 0.035(3) 0.032(3) 0.007(3) 0.002(3) -0.002(3)
C5 0.037(3) 0.029(3) 0.021(3) 0.000(2) 0.006(2) -0.006(3)
C6 0.033(3) 0.031(3) 0.036(3) -0.003(3) 0.001(3) -0.003(3)
C7 0.038(4) 0.027(3) 0.030(3) 0.000(2) 0.001(3) 0.002(3)
C8 0.040(4) 0.040(3) 0.028(3) -0.001(3) 0.005(3) -0.008(3)
C9 0.042(4) 0.036(3) 0.028(3) 0.007(3) 0.002(3) -0.002(3)
C10 0.055(4) 0.043(4) 0.026(3) 0.004(3) 0.003(3) 0.001(3)
C11 0.066(5) 0.039(4) 0.035(4) 0.010(3) 0.012(3) -0.009(3)
C12 0.059(5) 0.058(4) 0.030(4) 0.011(3) 0.016(3) -0.004(4)
C13 0.034(3) 0.025(3) 0.025(3) -0.002(2) 0.002(2) -0.002(2)
C14 0.055(4) 0.033(3) 0.024(3) 0.003(3) -0.005(3) -0.006(3)
C15 0.055(4) 0.035(3) 0.028(3) 0.005(3) 0.007(3) -0.013(3)
C16 0.029(3) 0.031(3) 0.031(3) -0.003(3) 0.007(3) -0.001(3)
C17 0.039(3) 0.030(3) 0.025(3) 0.000(2) -0.002(3) -0.003(3)
C18 0.038(3) 0.027(3) 0.020(3) 0.003(2) 0.007(2) 0.003(3)
C19 0.033(3) 0.045(4) 0.039(4) -0.005(3) 0.006(3) -0.004(3)
C20 0.030(3) 0.041(3) 0.041(4) 0.001(3) 0.008(3) 0.003(3)
C21 0.041(4) 0.041(4) 0.051(4) 0.006(3) 0.009(3) 0.001(3)
C22 0.041(4) 0.044(4) 0.058(5) 0.001(3) 0.001(4) -0.012(3)
C23 0.043(4) 0.055(4) 0.062(5) 0.004(4) -0.003(4) -0.014(3)
N1 0.034(3) 0.032(3) 0.031(3) 0.001(2) 0.008(2) -0.006(2)
N2 0.042(3) 0.030(3) 0.033(3) -0.002(2) 0.003(2) -0.009(2)
S1 0.0508(11) 0.0515(11) 0.0431(10) 0.0098(8) 0.0164(8) 0.0040(9)
S2 0.0416(10) 0.0517(10) 0.0660(12) 0.0096(9) -0.0068(9) -0.0065(9)

loop_
_atom_type_symbol
_atom_type_description
_atom_type_scat_dispersion_real
_atom_type_scat_dispersion_imag
_atom_type_scat_source
C C 0.0033 0.0016 'International Tables Vol C Tables 4.2.6.8 and 6.1.1.4'
H H 0.0000 0.0000 'International Tables Vol C Tables 4.2.6.8 and 6.1.1.4'
N N 0.0061 0.0033 'International Tables Vol C Tables 4.2.6.8 and 6.1.1.4'
S S 0.1246 0.1234 'International Tables Vol C Tables 4.2.6.8 and 6.1.1.4'

loop_
_geom_angle_atom_site_label_1
_geom_angle_atom_site_label_2
_geom_angle_atom_site_label_3
_geom_angle
_geom_angle_site_symmetry_1
_geom_angle_site_symmetry_3
C2 C1 C2 104.5(6) . 2_656
C2 C1 C13 111.9(3) . 2_656
C2 C1 C13 111.9(3) 2_656 2_656
C2 C1 C13 111.9(3) . .
C2 C1 C13 111.9(3) 2_656 .
C13 C1 C13 104.8(6) 2_656 .
C7 C2 C3 116.9(5) . .
C7 C2 C1 123.9(4) . .
C3 C2 C1 119.1(5) . .
C4 C3 C2 122.5(6) . .
C4 C3 H3 118.8 . .
C2 C3 H3 118.8 . .
C3 C4 C5 120.1(5) . .
C3 C4 H4 120.0 . .
C5 C4 H4 120.0 . .
C6 C5 C4 118.5(5) . .
C6 C5 N1 117.4(5) . .
C4 C5 N1 124.1(5) . .
C5 C6 C7 121.1(6) . .
C5 C6 H6 119.5 . .
C7 C6 H6 119.5 . .
C2 C7 C6 120.9(5) . .
C2 C7 H7 119.6 . .
C6 C7 H7 119.6 . .
N1 C8 C9 123.6(6) . .
N1 C8 H8 118.2 . .
C9 C8 H8 118.2 . .
C10 C9 C8 126.8(6) . .
C10 C9 S1 111.1(5) . .
C8 C9 S1 121.8(5) . .
C9 C10 C11 113.1(7) . .
C9 C10 H10 123.4 . .
C11 C10 H10 123.4 . .
C12 C11 C10 112.1(6) . .
C12 C11 H11 124.0 . .
C10 C11 H11 124.0 . .
C11 C12 S1 113.3(5) . .
C11 C12 H12 123.4 . .
S1 C12 H12 123.4 . .
C18 C13 C14 117.4(5) . .
C18 C13 C1 124.6(4) . .
C14 C13 C1 117.9(4) . .
C15 C14 C13 122.0(5) . .
C15 C14 H14 119.0 . .
C13 C14 H14 119.0 . .
C14 C15 C16 120.0(5) . .
C14 C15 H15 120.0 . .
C16 C15 H15 120.0 . .
C17 C16 C15 118.2(5) . .
C17 C16 N2 117.9(5) . .
C15 C16 N2 123.9(5) . .
C16 C17 C18 121.5(5) . .
C16 C17 H17 119.2 . .
C18 C17 H17 119.2 . .
C13 C18 C17 120.8(5) . .
C13 C18 H18 119.6 . .
C17 C18 H18 119.6 . .
N2 C19 C20 121.8(6) . .
N2 C19 H19 119.1 . .
C20 C19 H19 119.1 . .
C21 C20 C19 127.3(6) . .
C21 C20 S2 110.3(5) . .
C19 C20 S2 122.0(5) . .
C20 C21 C22 113.5(6) . .
C20 C21 H21 123.2 . .
C22 C21 H21 123.2 . .
C23 C22 C21 112.1(6) . .
C23 C22 H22 124.0 . .
C21 C22 H22 124.0 . .
C22 C23 S2 113.2(6) . .
C22 C23 H23 123.4 . .
S2 C23 H23 123.4 . .
C8 N1 C5 119.6(5) . .
C19 N2 C16 118.3(5) . .
C12 S1 C9 90.4(3) . .
C23 S2 C20 90.9(3) . .

loop_
_geom_bond_atom_site_label_1
_geom_bond_atom_site_label_2
_geom_bond_distance
_geom_bond_site_symmetry_2
C1 C2 1.513(7) .
C1 C2 1.513(7) 2_656
C1 C13 1.519(7) 2_656
C1 C13 1.519(7) .
C2 C7 1.362(8) .
C2 C3 1.372(7) .
C3 C4 1.348(8) .
C3 H3 0.9500 .
C4 C5 1.363(8) .
C4 H4 0.9500 .
C5 C6 1.357(8) .
C5 N1 1.393(7) .
C6 C7 1.369(8) .
C6 H6 0.9500 .
C7 H7 0.9500 .
C8 N1 1.256(7) .
C8 C9 1.417(8) .
C8 H8 0.9500 .
C9 C10 1.315(8) .
C9 S1 1.695(6) .
C10 C11 1.393(9) .
C10 H10 0.9500 .
C11 C12 1.289(9) .
C11 H11 0.9500 .
C12 S1 1.682(7) .
C12 H12 0.9500 .
C13 C18 1.355(7) .
C13 C14 1.372(8) .
C14 C15 1.361(8) .
C14 H14 0.9500 .
C15 C16 1.362(8) .
C15 H15 0.9500 .
C16 C17 1.361(8) .
C16 N2 1.391(7) .
C17 C18 1.363(8) .
C17 H17 0.9500 .
C18 H18 0.9500 .
C19 N2 1.260(7) .
C19 C20 1.407(8) .
C19 H19 0.9500 .
C20 C21 1.343(8) .
C20 S2 1.697(6) .
C21 C22 1.375(9) .
C21 H21 0.9500 .
C22 C23 1.312(9) .
C22 H22 0.9500 .
C23 S2 1.676(7) .
C23 H23 0.9500 .
